data_4308172
loop_
_publ_author_name
'Matthias Bartel'
'Alina Absmeier'
'Guy N. L. Jameson'
'Franz Werner'
'Kenichi Kato'
'Masaki Takata'
'Roman Boca'
'Miki Hasegawa'
'Kurt Mereiter'
'Andrea Caneschi'
'Wolfgang Linert'

_publ_section_title
;
Modification of Spin Crossover Behavior through Solvent Assisted Formation
and Solvent Inclusion in a Triply Interpenetrating Three-Dimensional Network
;
_journal_name_full 'Inorganic Chemistry'
_journal_page_first 4220
_journal_page_last 4229
_journal_paper_doi 10.1021/ic070173q
_journal_volume 46
_journal_year 2007
_chemical_formula_moiety '(C18 H30 Fe N24), 2(F6 P), 0.75(C H4 O)'
_chemical_formula_sum 'C18.75 H33 F12 Fe N24 O0.75 P2'
_chemical_formula_weight 952.48
_chemical_name_common 'Fe(4ditz)3(PF6)2.0.75(CH3OH) xx1'
_chemical_name_systematic
; 
[mue-tris(1,4-bis(tetrazol-1-yl)butane-N4,N4')iron(II)] 
bis(hexafluorophosphate solvate (methanol)
;
_space_group_IT_number 147
_symmetry_cell_setting trigonal
_symmetry_space_group_name_Hall '-P 3'
_symmetry_space_group_name_H-M 'P -3'
_atom_sites_solution_hydrogens geom
_atom_sites_solution_primary direct
_atom_sites_solution_secondary difmap
_audit_creation_method SHELXL-97
_cell_angle_alpha 90.00
_cell_angle_beta 90.00
_cell_angle_gamma 120.00
_cell_formula_units_Z 1
_cell_length_a 10.963(2)
_cell_length_b 10.963(2)
_cell_length_c 8.6978(16)
_cell_measurement_reflns_used 4184
_cell_measurement_temperature 100(2)
_cell_measurement_theta_max 29.92
_cell_measurement_theta_min 2.34
_cell_volume 905.3(3)
_computing_cell_refinement 'Bruker SAINT'
_computing_data_collection 'Bruker SMART'
_computing_data_reduction 'Bruker SAINT, SADABS, XPREP'
_computing_molecular_graphics 'Bruker SHELXTL'
_computing_publication_material 'Bruker SHELXTL'
_computing_structure_refinement 'SHELXL-97 (Sheldrick, 1997)'
_computing_structure_solution 'SHELXS-97 (Sheldrick, 1997)'
_diffrn_ambient_temperature 100(2)
_diffrn_measured_fraction_theta_full 0.998
_diffrn_measured_fraction_theta_max 0.998
_diffrn_measurement_device_type 'CCD area detector'
_diffrn_measurement_method 'phi and omega scans'
_diffrn_radiation_monochromator graphite
_diffrn_radiation_source 'fine-focus sealed tube'
_diffrn_radiation_type MoK\a
_diffrn_radiation_wavelength 0.71073
_diffrn_reflns_av_R_equivalents 0.0237
_diffrn_reflns_av_sigmaI/netI 0.0206
_diffrn_reflns_limit_h_max 15
_diffrn_reflns_limit_h_min -8
_diffrn_reflns_limit_k_max 12
_diffrn_reflns_limit_k_min -15
_diffrn_reflns_limit_l_max 12
_diffrn_reflns_limit_l_min -11
_diffrn_reflns_number 7445
_diffrn_reflns_theta_full 29.94
_diffrn_reflns_theta_max 29.94
_diffrn_reflns_theta_min 3.18
_diffrn_standards_decay_% 0
_exptl_absorpt_coefficient_mu 0.625
_exptl_absorpt_correction_T_max 0.84
_exptl_absorpt_correction_T_min 0.70
_exptl_absorpt_correction_type multi-scan
_exptl_absorpt_process_details 'program SADABS V2.10'
_exptl_crystal_colour red
_exptl_crystal_density_diffrn 1.747
_exptl_crystal_density_method 'not measured'
_exptl_crystal_description rhombohedron
_exptl_crystal_F_000 484
_exptl_crystal_size_max 0.58
_exptl_crystal_size_mid 0.34
_exptl_crystal_size_min 0.28
_refine_diff_density_max 0.618
_refine_diff_density_min -0.366
_refine_diff_density_rms 0.072
_refine_ls_extinction_method none
_refine_ls_goodness_of_fit_ref 1.056
_refine_ls_hydrogen_treatment constr
_refine_ls_matrix_type full
_refine_ls_number_parameters 99
_refine_ls_number_reflns 1766
_refine_ls_number_restraints 0
_refine_ls_restrained_S_all 1.056
_refine_ls_R_factor_all 0.0332
_refine_ls_R_factor_gt 0.0307
_refine_ls_shift/su_max 0.000
_refine_ls_shift/su_mean 0.000
_refine_ls_structure_factor_coef Fsqd
_refine_ls_weighting_details 'calc w=1/[\s^2^(Fo^2^)+(0.0450P)^2^+0.3811P] where P=(Fo^2^+2Fc^2^)/3'
_refine_ls_weighting_scheme calc
_refine_ls_wR_factor_gt 0.0783
_refine_ls_wR_factor_ref 0.0798
_reflns_number_gt 1646
_reflns_number_total 1766
_reflns_threshold_expression >2sigma(I)
_cod_data_source_file ic070173q-file003_2.cif
_cod_data_source_block 1124meoh
_cod_depositor_comments
;
The following automatic conversions were performed:
'_symmetry_cell_setting' value 'Trigonal' changed to 'trigonal' according
to '/home/saulius/struct/CIF-dictionaries/cif_core.dic' dictionary named
'cif_core.dic' version 2.4.1 from 2010-06-29.

Automatic conversion script
Id: cif_fix_enum 1527 2010-12-29 10:47:43Z saulius 
;
_cod_original_cell_volume 905.4(3)
_cod_original_sg_symbol_Hall '-P 3 '
_cod_original_sg_symbol_H-M 'P -3 '
_cod_database_code 4308172

loop_
_symmetry_equiv_pos_as_xyz
'x, y, z'
'-y, x-y, z'
'-x+y, -x, z'
'-x, -y, -z'
'y, -x+y, -z'
'x-y, x, -z'

loop_
_atom_site_label
_atom_site_type_symbol
_atom_site_fract_x
_atom_site_fract_y
_atom_site_fract_z
_atom_site_U_iso_or_equiv
_atom_site_adp_type
_atom_site_occupancy
_atom_site_symmetry_multiplicity
_atom_site_calc_flag
_atom_site_refinement_flags
_atom_site_disorder_assembly
_atom_site_disorder_group
Fe Fe 0.0000 0.0000 0.0000 0.00738(10) Uani 1 6 d S . .
N1 N 0.35619(10) 0.07981(10) 0.23989(11) 0.01134(19) Uani 1 1 d . . .
N2 N 0.35248(11) 0.19887(11) 0.26571(13) 0.0172(2) Uani 1 1 d . . .
N3 N 0.24079(11) 0.18454(11) 0.19842(12) 0.0157(2) Uani 1 1 d . . .
N4 N 0.17046(9) 0.05636(10) 0.12868(10) 0.00993(18) Uani 1 1 d . . .
C1 C 0.24418(12) -0.00691(12) 0.15630(13) 0.0123(2) Uani 1 1 d . . .
H1 H 0.2212 -0.0983 0.1224 0.015 Uiso 1 1 calc R . .
C2 C 0.47108(12) 0.06264(13) 0.30278(13) 0.0136(2) Uani 1 1 d . . .
H2A H 0.5593 0.1549 0.3030 0.016 Uiso 1 1 calc R . .
H2B H 0.4857 -0.0023 0.2364 0.016 Uiso 1 1 calc R . .
C3 C 0.43810(12) 0.00449(13) 0.46590(13) 0.0146(2) Uani 1 1 d . . .
H3A H 0.3533 -0.0904 0.4649 0.018 Uiso 1 1 calc R . .
H3B H 0.4178 0.0663 0.5309 0.018 Uiso 1 1 calc R . .
P P 0.3333 0.6667 0.11599(6) 0.01629(13) Uani 1 3 d S . .
F1 F 0.29019(9) 0.53189(8) 0.22298(10) 0.02482(19) Uani 1 1 d . . .
F2 F 0.19808(10) 0.57361(11) 0.01120(11) 0.0352(2) Uani 1 1 d . . .
C1S C 0.0000 0.0000 0.5000 0.0431(18) Uani 0.766(16) 6 d SP . .
O1S O 0.1473(12) 0.0799(13) 0.5118(12) 0.047(3) Uani 0.128(3) 1 d P . .

loop_
_atom_site_aniso_label
_atom_site_aniso_U_11
_atom_site_aniso_U_22
_atom_site_aniso_U_33
_atom_site_aniso_U_23
_atom_site_aniso_U_13
_atom_site_aniso_U_12
Fe 0.00684(13) 0.00684(13) 0.00845(17) 0.000 0.000 0.00342(6)
N1 0.0106(4) 0.0123(4) 0.0112(4) 0.0004(3) -0.0009(3) 0.0057(3)
N2 0.0161(5) 0.0146(5) 0.0222(5) -0.0055(4) -0.0069(4) 0.0087(4)
N3 0.0143(5) 0.0125(4) 0.0205(5) -0.0058(4) -0.0067(4) 0.0069(4)
N4 0.0098(4) 0.0089(4) 0.0104(4) 0.0002(3) 0.0004(3) 0.0042(3)
C1 0.0115(5) 0.0122(5) 0.0130(5) -0.0005(4) -0.0020(4) 0.0059(4)
C2 0.0100(5) 0.0179(5) 0.0137(5) 0.0017(4) -0.0013(4) 0.0076(4)
C3 0.0119(5) 0.0209(6) 0.0122(5) 0.0023(4) -0.0010(4) 0.0090(4)
P 0.01619(17) 0.01619(17) 0.0165(2) 0.000 0.000 0.00809(9)
F1 0.0245(4) 0.0162(4) 0.0331(4) 0.0044(3) -0.0022(3) 0.0097(3)
F2 0.0324(5) 0.0380(5) 0.0303(5) -0.0077(4) -0.0167(4) 0.0139(4)
C1S 0.051(3) 0.051(3) 0.027(3) 0.000 0.000 0.0255(13)
O1S 0.042(6) 0.056(7) 0.037(5) 0.009(5) 0.001(4) 0.021(5)

loop_
_atom_type_symbol
_atom_type_description
_atom_type_scat_dispersion_real
_atom_type_scat_dispersion_imag
_atom_type_scat_source
C C 0.0033 0.0016 'International Tables Vol C Tables 4.2.6.8 and 6.1.1.4'
H H 0.0000 0.0000 'International Tables Vol C Tables 4.2.6.8 and 6.1.1.4'
N N 0.0061 0.0033 'International Tables Vol C Tables 4.2.6.8 and 6.1.1.4'
F F 0.0171 0.0103 'International Tables Vol C Tables 4.2.6.8 and 6.1.1.4'
P P 0.1023 0.0942 'International Tables Vol C Tables 4.2.6.8 and 6.1.1.4'
Fe Fe 0.3463 0.8444 'International Tables Vol C Tables 4.2.6.8 and 6.1.1.4'
O O 0.0106 0.0060 'International Tables Vol C Tables 4.2.6.8 and 6.1.1.4'

loop_
_geom_angle_atom_site_label_1
_geom_angle_atom_site_label_2
_geom_angle_atom_site_label_3
_geom_angle
_geom_angle_site_symmetry_1
_geom_angle_site_symmetry_3
_geom_angle_publ_flag
N4 Fe N4 180.00(7) 4 . ?
N4 Fe N4 91.54(4) 4 5 ?
N4 Fe N4 88.46(4) . 5 ?
N4 Fe N4 88.46(4) 4 2 ?
N4 Fe N4 91.54(4) . 2 ?
N4 Fe N4 180.00(6) 5 2 ?
N4 Fe N4 88.46(4) 4 3 ?
N4 Fe N4 91.54(4) . 3 ?
N4 Fe N4 88.46(4) 5 3 ?
N4 Fe N4 91.54(4) 2 3 ?
N4 Fe N4 91.54(4) 4 6 ?
N4 Fe N4 88.46(4) . 6 ?
N4 Fe N4 91.54(4) 5 6 ?
N4 Fe N4 88.46(4) 2 6 ?
N4 Fe N4 180.00(6) 3 6 ?
C1 N1 N2 108.63(9) . . ?
C1 N1 C2 130.96(10) . . ?
N2 N1 C2 120.41(9) . . ?
N3 N2 N1 107.02(9) . . ?
N2 N3 N4 109.88(9) . . ?
C1 N4 N3 106.31(9) . . ?
C1 N4 Fe 131.52(8) . . ?
N3 N4 Fe 121.97(7) . . ?
N4 C1 N1 108.16(10) . . ?
N4 C1 H1 125.9 . . ?
N1 C1 H1 125.9 . . ?
N1 C2 C3 111.17(9) . . ?
N1 C2 H2A 109.4 . . ?
C3 C2 H2A 109.4 . . ?
N1 C2 H2B 109.4 . . ?
C3 C2 H2B 109.4 . . ?
H2A C2 H2B 108.0 . . ?
C2 C3 C3 110.84(12) . 4_656 ?
C2 C3 H3A 109.5 . . ?
C3 C3 H3A 109.5 4_656 . ?
C2 C3 H3B 109.5 . . ?
C3 C3 H3B 109.5 4_656 . ?
H3A C3 H3B 108.1 . . ?
F2 P F2 90.73(6) . 3_565 ?
F2 P F2 90.73(6) . 2_665 ?
F2 P F2 90.73(6) 3_565 2_665 ?
F2 P F1 90.06(5) . 3_565 ?
F2 P F1 89.47(5) 3_565 3_565 ?
F2 P F1 179.18(5) 2_665 3_565 ?
F2 P F1 179.18(6) . 2_665 ?
F2 P F1 90.06(5) 3_565 2_665 ?
F2 P F1 89.47(5) 2_665 2_665 ?
F1 P F1 89.74(5) 3_565 2_665 ?
F2 P F1 89.47(5) . . ?
F2 P F1 179.18(6) 3_565 . ?
F2 P F1 90.06(5) 2_665 . ?
F1 P F1 89.74(5) 3_565 . ?
F1 P F1 89.74(5) 2_665 . ?

loop_
_geom_bond_atom_site_label_1
_geom_bond_atom_site_label_2
_geom_bond_distance
_geom_bond_site_symmetry_2
_geom_bond_publ_flag
Fe N4 1.9931(9) 4 ?
Fe N4 1.9931(9) . ?
Fe N4 1.9931(9) 5 ?
Fe N4 1.9931(9) 2 ?
Fe N4 1.9931(9) 3 ?
Fe N4 1.9931(9) 6 ?
N1 C1 1.3315(14) . ?
N1 N2 1.3450(14) . ?
N1 C2 1.4692(14) . ?
N2 N3 1.2939(14) . ?
N3 N4 1.3615(13) . ?
N4 C1 1.3239(14) . ?
C1 H1 0.9500 . ?
C2 C3 1.5230(15) . ?
C2 H2A 0.9900 . ?
C2 H2B 0.9900 . ?
C3 C3 1.529(2) 4_656 ?
C3 H3A 0.9900 . ?
C3 H3B 0.9900 . ?
P F2 1.5993(9) . ?
P F2 1.5993(9) 3_565 ?
P F2 1.5993(9) 2_665 ?
P F1 1.6044(9) 3_565 ?
P F1 1.6044(9) 2_665 ?
P F1 1.6044(9) . ?
C1S O1S 1.404(11) . ?

loop_
_geom_torsion_atom_site_label_1
_geom_torsion_atom_site_label_2
_geom_torsion_atom_site_label_3
_geom_torsion_atom_site_label_4
_geom_torsion
_geom_torsion_site_symmetry_1
_geom_torsion_site_symmetry_2
_geom_torsion_site_symmetry_3
_geom_torsion_site_symmetry_4
_geom_torsion_publ_flag
C1 N1 N2 N3 -0.29(13) . . . . ?
C2 N1 N2 N3 -179.61(10) . . . . ?
N1 N2 N3 N4 0.19(13) . . . . ?
N2 N3 N4 C1 -0.03(13) . . . . ?
N2 N3 N4 Fe -175.54(8) . . . . ?
N4 Fe N4 C1 -26.27(9) 5 . . . ?
N4 Fe N4 C1 153.73(9) 2 . . . ?
N4 Fe N4 C1 62.15(12) 3 . . . ?
N4 Fe N4 C1 -117.85(12) 6 . . . ?
N4 Fe N4 N3 147.98(9) 5 . . . ?
N4 Fe N4 N3 -32.02(9) 2 . . . ?
N4 Fe N4 N3 -123.61(7) 3 . . . ?
N4 Fe N4 N3 56.39(7) 6 . . . ?
N3 N4 C1 N1 -0.15(12) . . . . ?
Fe N4 C1 N1 174.76(7) . . . . ?
N2 N1 C1 N4 0.27(13) . . . . ?
C2 N1 C1 N4 179.50(10) . . . . ?
C1 N1 C2 C3 -92.59(14) . . . . ?
N2 N1 C2 C3 86.57(13) . . . . ?
N1 C2 C3 C3 -176.49(12) . . . 4_656 ?
